data_1501841
loop_
_publ_author_name
'Barrett, Tim N.'
'Braddock, D. Christopher'
'Monta, Anna'
'Webb, Michael R.'
'White, Andrew J. P.'

_publ_section_title
;
 Total synthesis of the marine metabolite (+-)-polysiphenol via highly
 regioselective intramolecular oxidative coupling.
;
_journal_issue 9
_journal_name_full 'Journal of natural products'
_journal_page_first 1980
_journal_page_last 1984
_journal_paper_doi 10.1021/np200596q
_journal_volume 74
_journal_year 2011
_chemical_formula_moiety 'C18 H18 Br2 O4'
_chemical_formula_sum 'C18 H18 Br2 O4'
_chemical_formula_weight 458.14
_chemical_name_systematic
; 
 ? 
;
_space_group_IT_number 14
_symmetry_cell_setting monoclinic
_symmetry_space_group_name_Hall '-P 2yn'
_symmetry_space_group_name_H-M 'P 1 21/n 1'
_atom_sites_solution_hydrogens geom
_atom_sites_solution_primary direct
_atom_sites_solution_secondary difmap
_audit_creation_method SHELXL-97
_cell_angle_alpha 90.00
_cell_angle_beta 94.203(2)
_cell_angle_gamma 90.00
_cell_formula_units_Z 2
_cell_length_a 4.39738(9)
_cell_length_b 13.7231(3)
_cell_length_c 14.4505(4)
_cell_measurement_reflns_used 3966
_cell_measurement_temperature 173(2)
_cell_measurement_theta_max 72.3609
_cell_measurement_theta_min 3.0638
_cell_volume 869.68(4)
_computing_cell_refinement 'CrysAlis RED, Oxford Diffraction Ltd'
_computing_data_collection 'CrysAlis CCD, Oxford Diffraction Ltd'
_computing_data_reduction 'CrysAlis RED, Oxford Diffraction Ltd'
_computing_molecular_graphics 'Bruker SHELXTL'
_computing_publication_material 'Bruker SHELXTL'
_computing_structure_refinement 'SHELXL-97 (Sheldrick, 1997)'
_computing_structure_solution 'SHELXS-97 (Sheldrick, 1990)'
_diffrn_ambient_temperature 173(2)
_diffrn_detector_area_resol_mean 8.2556
_diffrn_measured_fraction_theta_full 0.988
_diffrn_measured_fraction_theta_max 0.988
_diffrn_measurement_device_type 'OD Xcalibur PX Ultra'
_diffrn_measurement_method 'omega scans'
_diffrn_radiation_monochromator graphite
_diffrn_radiation_source 'Enhance Ultra (Cu) X-ray Source'
_diffrn_radiation_type CuK\a
_diffrn_radiation_wavelength 1.54184
_diffrn_reflns_av_R_equivalents 0.0311
_diffrn_reflns_av_sigmaI/netI 0.0258
_diffrn_reflns_limit_h_max 5
_diffrn_reflns_limit_h_min -5
_diffrn_reflns_limit_k_max 16
_diffrn_reflns_limit_k_min -13
_diffrn_reflns_limit_l_max 17
_diffrn_reflns_limit_l_min -17
_diffrn_reflns_number 6489
_diffrn_reflns_theta_full 72.51
_diffrn_reflns_theta_max 72.51
_diffrn_reflns_theta_min 4.45
_diffrn_standards_number 0
_exptl_absorpt_coefficient_mu 6.082
_exptl_absorpt_correction_T_max 0.903
_exptl_absorpt_correction_T_min 0.577
_exptl_absorpt_correction_type analytical
_exptl_absorpt_process_details
; 
CrysAlisPro, Oxford Diffraction Ltd., 
Version 1.171.34.44 (release 25-10-2010 CrysAlis171 .NET) 
(compiled Oct 25 2010,18:11:34) 
Analytical numeric absorption correction using a multifaceted crystal 
model based on expressions derived by R.C. Clark & J.S. Reid. 
(Clark, R. C. & Reid, J. S. (1995). Acta Cryst. A51, 887-897) 
;
_exptl_crystal_colour Colourless
_exptl_crystal_density_diffrn 1.750
_exptl_crystal_density_method 'not measured'
_exptl_crystal_description needles
_exptl_crystal_F_000 456
_exptl_crystal_size_max 0.19
_exptl_crystal_size_mid 0.03
_exptl_crystal_size_min 0.02
_refine_diff_density_max 0.335
_refine_diff_density_min -0.838
_refine_diff_density_rms 0.074
_refine_ls_extinction_method none
_refine_ls_goodness_of_fit_ref 1.078
_refine_ls_hydrogen_treatment constr
_refine_ls_matrix_type full
_refine_ls_number_parameters 109
_refine_ls_number_reflns 1709
_refine_ls_number_restraints 0
_refine_ls_restrained_S_all 1.078
_refine_ls_R_factor_all 0.0368
_refine_ls_R_factor_gt 0.0302
_refine_ls_shift/su_max 0.001
_refine_ls_shift/su_mean 0.000
_refine_ls_structure_factor_coef Fsqd
_refine_ls_weighting_details 'calc w=1/[\s^2^(Fo^2^)+(0.0424P)^2^+0.4730P] where P=(Fo^2^+2Fc^2^)/3'
_refine_ls_weighting_scheme calc
_refine_ls_wR_factor_gt 0.0781
_refine_ls_wR_factor_ref 0.0813
_reflns_number_gt 1480
_reflns_number_total 1709
_reflns_threshold_expression >2sigma(I)
_cod_data_source_file np200596q_si_002.cif
_cod_data_source_block E-13
_cod_depositor_comments
;
The following automatic conversions were performed:

'_symmetry_cell_setting' value 'Monoclinic' changed to 'monoclinic'
according to /home/saulius/struct/CIF-dictionaries/cif_core.dic
dictionary named 'cif_core.dic' version 2.4.1 from 2010-06-29.

Automatic conversion script
Id: cif_fix_values 1715 2011-07-08 13:25:40Z adriana 
;
_cod_original_sg_symbol_H-M P2(1)/n
_cod_database_code 1501841

loop_
_symmetry_equiv_pos_as_xyz
'x, y, z'
'-x+1/2, y+1/2, -z+1/2'
'-x, -y, -z'
'x-1/2, -y-1/2, z-1/2'

loop_
_atom_site_label
_atom_site_type_symbol
_atom_site_fract_x
_atom_site_fract_y
_atom_site_fract_z
_atom_site_U_iso_or_equiv
_atom_site_adp_type
_atom_site_occupancy
_atom_site_symmetry_multiplicity
_atom_site_calc_flag
_atom_site_refinement_flags
C1 C 0.4337(6) 0.45622(19) 0.4955(2) 0.0315(6) Uani 1 1 d .
H1A H 0.3139 0.4443 0.4392 0.038 Uiso 1 1 calc R
C2 C 0.4545(6) 0.37656(19) 0.5638(2) 0.0300(6) Uani 1 1 d .
C3 C 0.3084(6) 0.2890(2) 0.5393(2) 0.0331(6) Uani 1 1 d .
H3A H 0.2002 0.2819 0.4804 0.040 Uiso 1 1 calc R
C4 C 0.3231(6) 0.21268(18) 0.6019(2) 0.0311(6) Uani 1 1 d .
Br4 Br 0.11815(8) 0.09458(2) 0.56792(2) 0.04137(14) Uani 1 1 d .
C5 C 0.4799(6) 0.21859(18) 0.6877(2) 0.0295(6) Uani 1 1 d .
C6 C 0.6236(6) 0.30727(18) 0.71327(19) 0.0282(5) Uani 1 1 d .
C7 C 0.6111(6) 0.38541(19) 0.6512(2) 0.0298(6) Uani 1 1 d .
H7A H 0.7096 0.4450 0.6685 0.036 Uiso 1 1 calc R
O8 O 0.5101(4) 0.13977(12) 0.74618(15) 0.0322(4) Uani 1 1 d .
C9 C 0.2802(7) 0.1335(2) 0.8115(2) 0.0383(7) Uani 1 1 d .
H9A H 0.3175 0.0759 0.8508 0.058 Uiso 1 1 calc R
H9B H 0.0790 0.1282 0.7779 0.058 Uiso 1 1 calc R
H9C H 0.2871 0.1921 0.8503 0.058 Uiso 1 1 calc R
O10 O 0.7665(5) 0.30905(13) 0.79973(14) 0.0355(4) Uani 1 1 d .
C11 C 0.9375(7) 0.3933(2) 0.8269(2) 0.0371(6) Uani 1 1 d .
H11A H 1.0278 0.3848 0.8904 0.056 Uiso 1 1 calc R
H11B H 0.8030 0.4503 0.8242 0.056 Uiso 1 1 calc R
H11C H 1.0999 0.4028 0.7848 0.056 Uiso 1 1 calc R

loop_
_atom_site_aniso_label
_atom_site_aniso_U_11
_atom_site_aniso_U_22
_atom_site_aniso_U_33
_atom_site_aniso_U_23
_atom_site_aniso_U_13
_atom_site_aniso_U_12
C1 0.0376(14) 0.0260(12) 0.0309(14) 0.0013(10) 0.0027(11) 0.0003(10)
C2 0.0346(14) 0.0231(12) 0.0322(14) 0.0013(11) 0.0032(11) 0.0012(10)
C3 0.0392(14) 0.0259(12) 0.0334(15) 0.0006(11) -0.0018(12) -0.0008(11)
C4 0.0345(13) 0.0206(11) 0.0385(15) -0.0007(11) 0.0037(11) -0.0018(10)
Br4 0.0531(2) 0.02444(19) 0.0456(2) -0.00157(12) -0.00353(14) -0.01054(12)
C5 0.0302(13) 0.0202(11) 0.0383(15) 0.0041(10) 0.0041(11) 0.0030(10)
C6 0.0318(13) 0.0222(11) 0.0306(14) 0.0014(10) 0.0022(11) 0.0014(10)
C7 0.0345(14) 0.0197(11) 0.0352(15) 0.0012(10) 0.0034(11) -0.0013(10)
O8 0.0328(9) 0.0215(9) 0.0423(12) 0.0091(8) 0.0033(8) 0.0013(7)
C9 0.0357(14) 0.0377(15) 0.0419(17) 0.0137(13) 0.0041(13) 0.0001(12)
O10 0.0438(11) 0.0255(9) 0.0359(11) 0.0038(8) -0.0048(9) -0.0038(8)
C11 0.0410(15) 0.0317(14) 0.0376(16) -0.0086(12) -0.0043(12) -0.0010(12)

loop_
_atom_type_symbol
_atom_type_description
_atom_type_scat_dispersion_real
_atom_type_scat_dispersion_imag
_atom_type_scat_source
C C 0.0181 0.0091 'International Tables Vol C Tables 4.2.6.8 and 6.1.1.4'
H H 0.0000 0.0000 'International Tables Vol C Tables 4.2.6.8 and 6.1.1.4'
O O 0.0492 0.0322 'International Tables Vol C Tables 4.2.6.8 and 6.1.1.4'
Br Br -0.6763 1.2805 'International Tables Vol C Tables 4.2.6.8 and 6.1.1.4'

loop_
_geom_angle_atom_site_label_1
_geom_angle_atom_site_label_2
_geom_angle_atom_site_label_3
_geom_angle
_geom_angle_site_symmetry_1
C1 C1 C2 126.6(4) 3_666
C3 C2 C7 119.3(2) .
C3 C2 C1 117.7(3) .
C7 C2 C1 122.9(2) .
C4 C3 C2 119.2(3) .
C5 C4 C3 122.8(2) .
C5 C4 Br4 118.7(2) .
C3 C4 Br4 118.5(2) .
O8 C5 C4 121.9(2) .
O8 C5 C6 119.8(2) .
C4 C5 C6 118.3(2) .
O10 C6 C7 124.8(2) .
O10 C6 C5 115.2(2) .
C7 C6 C5 119.9(3) .
C6 C7 C2 120.5(2) .
C5 O8 C9 114.3(2) .
C6 O10 C11 118.0(2) .

loop_
_geom_bond_atom_site_label_1
_geom_bond_atom_site_label_2
_geom_bond_distance
_geom_bond_site_symmetry_2
C1 C1 1.338(5) 3_666
C1 C2 1.471(4) .
C2 C3 1.396(4) .
C2 C7 1.399(4) .
C3 C4 1.382(4) .
C4 C5 1.375(4) .
C4 Br4 1.902(3) .
C5 O8 1.373(3) .
C5 C6 1.408(4) .
C6 O10 1.357(3) .
C6 C7 1.396(4) .
O8 C9 1.435(4) .
O10 C11 1.418(3) .
